data_4501664
loop_
_publ_author_name
'Balamurugan, D.'
'Ramkumar, V.'
'Muraleedharan, K. M.'

_publ_section_title
;
 trans-\b2,3-Amino Acid-Based Supramolecular Synthons for Probing the
 Interrelationships between Structure, Torsion-Directed Assembly, and
 Isomorphism
;
_journal_issue 6
_journal_name_full 'Crystal Growth &amp; Design'
_journal_page_first 2460
_journal_paper_doi 10.1021/cg100208m
_journal_volume 10
_journal_year 2010
_chemical_absolute_configuration unk
_chemical_formula_moiety 'C27 H34 N2 O6'
_chemical_formula_sum 'C27 H34 N2 O6'
_chemical_formula_weight 482.56
_chemical_name_systematic
; 
 ? 
;
_space_group_IT_number 19
_symmetry_cell_setting orthorhombic
_symmetry_space_group_name_Hall 'P 2ac 2ab'
_symmetry_space_group_name_H-M 'P 21 21 21'
_atom_sites_solution_hydrogens geom
_atom_sites_solution_primary direct
_atom_sites_solution_secondary difmap
_audit_creation_method SHELXL-97
_cell_angle_alpha 90.00
_cell_angle_beta 90.00
_cell_angle_gamma 90.00
_cell_formula_units_Z 4
_cell_length_a 10.1648(5)
_cell_length_b 13.7155(9)
_cell_length_c 18.8022(12)
_cell_measurement_reflns_used 3368
_cell_measurement_temperature 298(2)
_cell_measurement_theta_max 20.52
_cell_measurement_theta_min 2.25
_cell_volume 2621.3(3)
_computing_cell_refinement 'APEXII/SAINT (Bruker, 2004)'
_computing_data_collection 'APEX II,Bruker,2004'
_computing_data_reduction 'SAINT/XPREP (Bruker, 2004)'
_computing_molecular_graphics 'ORTEP3 (Farrugia, 1997) and Mercury (Bruno et al., 2002)'
_computing_publication_material 'SHELXL-97 (Sheldrick, 1997)'
_computing_structure_refinement 'SHELXL-97 (Sheldrick, 1997)'
_computing_structure_solution 'SHELXS-97 (Sheldrick, 1997)'
_diffrn_ambient_temperature 298(2)
_diffrn_measured_fraction_theta_full 0.996
_diffrn_measured_fraction_theta_max 0.952
_diffrn_measurement_device_type 'Bruker Apex II CCD area detector'
_diffrn_measurement_method 'phi and omega scans'
_diffrn_radiation_monochromator graphite
_diffrn_radiation_source 'fine-focus sealed tube'
_diffrn_radiation_type MoK\a
_diffrn_radiation_wavelength 0.71073
_diffrn_reflns_av_R_equivalents 0.0409
_diffrn_reflns_av_sigmaI/netI 0.0683
_diffrn_reflns_limit_h_max 9
_diffrn_reflns_limit_h_min -13
_diffrn_reflns_limit_k_max 17
_diffrn_reflns_limit_k_min -17
_diffrn_reflns_limit_l_max 24
_diffrn_reflns_limit_l_min -25
_diffrn_reflns_number 18738
_diffrn_reflns_theta_full 25.00
_diffrn_reflns_theta_max 28.30
_diffrn_reflns_theta_min 2.17
_exptl_absorpt_coefficient_mu 0.086
_exptl_absorpt_correction_T_max 0.9813
_exptl_absorpt_correction_T_min 0.9679
_exptl_absorpt_correction_type multi-scan
_exptl_absorpt_process_details 'SADABS (BRUKER,1999)'
_exptl_crystal_colour Colourless
_exptl_crystal_density_diffrn 1.223
_exptl_crystal_density_method 'not measured'
_exptl_crystal_description Block
_exptl_crystal_F_000 1032
_exptl_crystal_size_max 0.38
_exptl_crystal_size_mid 0.25
_exptl_crystal_size_min 0.22
_refine_diff_density_max 0.127
_refine_diff_density_min -0.151
_refine_diff_density_rms 0.033
_refine_ls_abs_structure_details 'Flack H D (1983), Acta Cryst. A39, 876-881'
_refine_ls_abs_structure_Flack -0.9(9)
_refine_ls_extinction_method none
_refine_ls_goodness_of_fit_ref 1.055
_refine_ls_hydrogen_treatment mixed
_refine_ls_matrix_type full
_refine_ls_number_parameters 325
_refine_ls_number_reflns 6113
_refine_ls_number_restraints 0
_refine_ls_restrained_S_all 1.055
_refine_ls_R_factor_all 0.1170
_refine_ls_R_factor_gt 0.0454
_refine_ls_shift/su_max 0.001
_refine_ls_shift/su_mean 0.000
_refine_ls_structure_factor_coef Fsqd
_refine_ls_weighting_details 'calc w=1/[\s^2^(Fo^2^)+(0.0296P)^2^+0.0000P] where P=(Fo^2^+2Fc^2^)/3'
_refine_ls_weighting_scheme calc
_refine_ls_wR_factor_gt 0.0738
_refine_ls_wR_factor_ref 0.0877
_reflns_number_gt 3319
_reflns_number_total 6113
_reflns_threshold_expression >2sigma(I)
_cod_data_source_file cg100208m_si_001.cif
_cod_data_source_block 4
_cod_original_sg_symbol_Hall 'P 2ac 2ab '
_cod_database_code 4501664

loop_
_symmetry_equiv_pos_as_xyz
'x, y, z'
'-x+1/2, -y, z+1/2'
'-x, y+1/2, -z+1/2'
'x+1/2, -y+1/2, -z'

loop_
_atom_site_label
_atom_site_type_symbol
_atom_site_fract_x
_atom_site_fract_y
_atom_site_fract_z
_atom_site_U_iso_or_equiv
_atom_site_adp_type
_atom_site_occupancy
_atom_site_symmetry_multiplicity
_atom_site_calc_flag
_atom_site_refinement_flags
C1 C 0.2806(2) -0.08100(16) 0.93864(13) 0.0513(6) Uani 1 1 d .
C2 C 0.1118(2) -0.06772(17) 0.85903(14) 0.0677(7) Uani 1 1 d .
H2A H 0.0209 -0.0872 0.8659 0.081 Uiso 1 1 calc R
H2B H 0.1313 -0.0693 0.8086 0.081 Uiso 1 1 calc R
C3 C 0.13451(19) 0.03377(15) 0.88864(11) 0.0460(5) Uani 1 1 d .
H3 H 0.0604 0.0521 0.9192 0.055 Uiso 1 1 calc R
C4 C 0.1536(2) 0.11044(18) 0.83206(13) 0.0670(7) Uani 1 1 d .
H4A H 0.2344 0.0967 0.8065 0.080 Uiso 1 1 calc R
H4B H 0.1636 0.1734 0.8549 0.080 Uiso 1 1 calc R
C5 C 0.0415(2) 0.11609(15) 0.77940(13) 0.0573(6) Uani 1 1 d .
C6 C -0.0886(3) 0.10620(18) 0.79955(15) 0.0736(8) Uani 1 1 d .
H6 H -0.1087 0.0943 0.8470 0.088 Uiso 1 1 calc R
C7 C -0.1893(3) 0.1136(2) 0.7507(2) 0.0921(9) Uani 1 1 d .
H7 H -0.2763 0.1067 0.7651 0.111 Uiso 1 1 calc R
C8 C -0.1607(4) 0.1310(2) 0.6812(2) 0.1059(11) Uani 1 1 d .
H8 H -0.2287 0.1365 0.6484 0.127 Uiso 1 1 calc R
C9 C -0.0338(4) 0.1404(2) 0.65911(16) 0.1022(10) Uani 1 1 d .
H9 H -0.0149 0.1515 0.6114 0.123 Uiso 1 1 calc R
C10 C 0.0672(3) 0.13345(19) 0.70856(15) 0.0809(8) Uani 1 1 d .
H10 H 0.1539 0.1406 0.6936 0.097 Uiso 1 1 calc R
C11 C 0.30186(19) 0.09161(15) 0.97635(11) 0.0426(5) Uani 1 1 d .
C12 C 0.43667(17) 0.07956(13) 1.00934(11) 0.0408(5) Uani 1 1 d .
H12 H 0.4408 0.0138 1.0295 0.049 Uiso 1 1 calc R
C13 C 0.54182(18) 0.08543(13) 0.94973(10) 0.0388(5) Uani 1 1 d .
H13 H 0.5093 0.0460 0.9100 0.047 Uiso 1 1 calc R
C14 C 0.67153(18) 0.04075(14) 0.97303(10) 0.0375(5) Uani 1 1 d .
C15 C 0.77508(18) 0.09552(14) 0.99937(10) 0.0447(5) Uani 1 1 d .
H15 H 0.7664 0.1629 1.0027 0.054 Uiso 1 1 calc R
C16 C 0.89087(19) 0.05208(15) 1.02073(11) 0.0463(5) Uani 1 1 d .
H16 H 0.9591 0.0904 1.0382 0.056 Uiso 1 1 calc R
C17 C 0.90668(19) -0.04784(14) 1.01645(11) 0.0432(5) Uani 1 1 d .
C18 C 0.8042(2) -0.10390(14) 0.99074(11) 0.0502(6) Uani 1 1 d .
H18 H 0.8126 -0.1713 0.9878 0.060 Uiso 1 1 calc R
C19 C 0.6891(2) -0.05891(14) 0.96949(12) 0.0491(6) Uani 1 1 d .
H19 H 0.6208 -0.0973 0.9521 0.059 Uiso 1 1 calc R
C20 C 1.0403(2) -0.18461(16) 1.04570(14) 0.0729(7) Uani 1 1 d .
H20A H 1.0318 -0.2158 1.0002 0.109 Uiso 1 1 calc R
H20B H 0.9733 -0.2084 1.0772 0.109 Uiso 1 1 calc R
H20C H 1.1254 -0.1988 1.0653 0.109 Uiso 1 1 calc R
C21 C 0.4607(2) 0.15093(15) 1.06957(10) 0.0513(5) Uani 1 1 d .
H21A H 0.5534 0.1497 1.0816 0.062 Uiso 1 1 calc R
H21B H 0.4399 0.2161 1.0530 0.062 Uiso 1 1 calc R
C22 C 0.3820(3) 0.13085(19) 1.13585(13) 0.0827(8) Uani 1 1 d .
H22A H 0.4060 0.0683 1.1547 0.124 Uiso 1 1 calc R
H22B H 0.2899 0.1311 1.1245 0.124 Uiso 1 1 calc R
H22C H 0.4000 0.1803 1.1706 0.124 Uiso 1 1 calc R
C23 C 0.51138(18) 0.21104(15) 0.85832(11) 0.0394(5) Uani 1 1 d .
C24 C 0.4858(2) 0.35613(16) 0.78341(11) 0.0540(6) Uani 1 1 d .
C25 C 0.3384(2) 0.3523(2) 0.77961(16) 0.0927(9) Uani 1 1 d .
H25A H 0.3019 0.3759 0.8234 0.139 Uiso 1 1 calc R
H25B H 0.3107 0.2863 0.7719 0.139 Uiso 1 1 calc R
H25C H 0.3084 0.3924 0.7410 0.139 Uiso 1 1 calc R
C26 C 0.5519(3) 0.3129(2) 0.71955(13) 0.0993(10) Uani 1 1 d .
H26A H 0.5190 0.2482 0.7117 0.149 Uiso 1 1 calc R
H26B H 0.6451 0.3103 0.7275 0.149 Uiso 1 1 calc R
H26C H 0.5339 0.3525 0.6786 0.149 Uiso 1 1 calc R
C27 C 0.5323(3) 0.45969(17) 0.79440(14) 0.0837(8) Uani 1 1 d .
H27A H 0.6254 0.4598 0.8031 0.126 Uiso 1 1 calc R
H27B H 0.4875 0.4876 0.8344 0.126 Uiso 1 1 calc R
H27C H 0.5137 0.4974 0.7526 0.126 Uiso 1 1 calc R
N1 N 0.25222(14) 0.01775(12) 0.93273(9) 0.0426(4) Uani 1 1 d .
N2 N 0.55552(18) 0.18441(13) 0.92352(9) 0.0439(5) Uani 1 1 d .
O1 O 0.19852(15) -0.13200(10) 0.89722(8) 0.0616(4) Uani 1 1 d .
O2 O 0.36278(16) -0.12017(11) 0.97413(10) 0.0715(5) Uani 1 1 d .
O3 O 0.23618(13) 0.16553(10) 0.98227(8) 0.0582(4) Uani 1 1 d .
O4 O 1.02646(13) -0.08257(10) 1.03739(8) 0.0563(4) Uani 1 1 d .
O5 O 0.46305(14) 0.15605(11) 0.81623(7) 0.0567(4) Uani 1 1 d .
O6 O 0.53138(14) 0.30690(9) 0.84875(7) 0.0486(4) Uani 1 1 d .
H1X H 0.591(2) 0.2285(16) 0.9477(13) 0.072(8) Uiso 1 1 d .

loop_
_atom_site_aniso_label
_atom_site_aniso_U_11
_atom_site_aniso_U_22
_atom_site_aniso_U_33
_atom_site_aniso_U_23
_atom_site_aniso_U_13
_atom_site_aniso_U_12
C1 0.0503(13) 0.0379(14) 0.0656(16) -0.0116(13) 0.0077(13) -0.0015(12)
C2 0.0689(16) 0.0582(16) 0.0761(17) -0.0168(14) -0.0134(14) 0.0013(13)
C3 0.0390(12) 0.0439(14) 0.0553(14) -0.0030(12) 0.0024(11) -0.0047(10)
C4 0.0560(15) 0.0759(18) 0.0691(17) 0.0174(14) -0.0059(13) -0.0125(13)
C5 0.0654(16) 0.0486(14) 0.0579(16) 0.0003(12) -0.0071(13) -0.0015(12)
C6 0.0608(16) 0.083(2) 0.0766(19) 0.0002(15) -0.0153(15) -0.0019(14)
C7 0.0735(19) 0.088(2) 0.115(3) -0.007(2) -0.028(2) 0.0090(16)
C8 0.117(3) 0.100(3) 0.101(3) -0.014(2) -0.052(2) 0.026(2)
C9 0.145(3) 0.096(2) 0.066(2) 0.0059(17) -0.021(2) 0.031(2)
C10 0.094(2) 0.077(2) 0.071(2) 0.0104(16) -0.0019(18) 0.0119(16)
C11 0.0481(11) 0.0308(12) 0.0491(13) 0.0015(11) 0.0038(11) 0.0007(10)
C12 0.0459(11) 0.0301(11) 0.0465(13) 0.0024(10) -0.0008(10) 0.0015(9)
C13 0.0495(11) 0.0275(11) 0.0396(12) -0.0009(9) 0.0005(10) -0.0042(9)
C14 0.0436(11) 0.0307(12) 0.0382(12) -0.0041(10) 0.0048(10) -0.0025(9)
C15 0.0523(13) 0.0262(11) 0.0557(14) -0.0027(10) 0.0020(11) -0.0014(10)
C16 0.0458(12) 0.0365(12) 0.0565(14) -0.0078(11) -0.0005(11) -0.0066(10)
C17 0.0452(12) 0.0351(12) 0.0494(13) -0.0001(11) 0.0093(11) 0.0023(10)
C18 0.0527(12) 0.0266(12) 0.0713(16) -0.0036(11) 0.0021(12) -0.0017(10)
C19 0.0494(12) 0.0294(12) 0.0686(16) -0.0056(11) -0.0045(12) -0.0044(10)
C20 0.0674(14) 0.0507(16) 0.101(2) 0.0193(15) 0.0045(15) 0.0109(13)
C21 0.0600(13) 0.0494(14) 0.0445(12) -0.0054(11) -0.0020(12) 0.0001(11)
C22 0.114(2) 0.0738(19) 0.0606(16) -0.0016(15) 0.0284(16) -0.0003(17)
C23 0.0420(12) 0.0348(13) 0.0414(14) 0.0018(11) 0.0078(11) 0.0007(10)
C24 0.0664(15) 0.0490(14) 0.0464(13) 0.0164(12) -0.0014(12) 0.0017(11)
C25 0.0788(19) 0.086(2) 0.114(2) 0.0385(19) -0.0234(17) 0.0015(16)
C26 0.152(3) 0.100(2) 0.0463(16) 0.0182(16) 0.0272(18) 0.022(2)
C27 0.109(2) 0.0520(17) 0.090(2) 0.0337(15) -0.0062(18) -0.0077(15)
N1 0.0423(10) 0.0286(10) 0.0568(11) -0.0043(9) -0.0006(9) 0.0017(7)
N2 0.0640(11) 0.0275(10) 0.0402(11) 0.0053(9) -0.0070(10) -0.0047(9)
O1 0.0649(10) 0.0384(9) 0.0814(12) -0.0167(9) -0.0028(9) -0.0033(8)
O2 0.0698(11) 0.0386(9) 0.1063(14) -0.0043(9) -0.0203(10) 0.0089(8)
O3 0.0599(9) 0.0349(9) 0.0799(11) -0.0078(8) -0.0089(8) 0.0099(7)
O4 0.0468(8) 0.0386(9) 0.0836(12) 0.0007(8) -0.0045(8) 0.0042(7)
O5 0.0772(10) 0.0459(10) 0.0469(9) -0.0021(8) -0.0106(8) -0.0117(9)
O6 0.0681(9) 0.0349(9) 0.0428(8) 0.0104(7) -0.0026(7) -0.0037(7)

loop_
_atom_type_symbol
_atom_type_description
_atom_type_scat_dispersion_real
_atom_type_scat_dispersion_imag
_atom_type_scat_source
C C 0.0033 0.0016 'International Tables Vol C Tables 4.2.6.8 and 6.1.1.4'
H H 0.0000 0.0000 'International Tables Vol C Tables 4.2.6.8 and 6.1.1.4'
N N 0.0061 0.0033 'International Tables Vol C Tables 4.2.6.8 and 6.1.1.4'
O O 0.0106 0.0060 'International Tables Vol C Tables 4.2.6.8 and 6.1.1.4'

loop_
_geom_angle_atom_site_label_1
_geom_angle_atom_site_label_2
_geom_angle_atom_site_label_3
_geom_angle
O2 C1 O1 121.7(2)
O2 C1 N1 128.8(2)
O1 C1 N1 109.5(2)
O1 C2 C3 106.60(17)
O1 C2 H2A 110.4
C3 C2 H2A 110.4
O1 C2 H2B 110.4
C3 C2 H2B 110.4
H2A C2 H2B 108.6
N1 C3 C4 113.36(16)
N1 C3 C2 101.16(16)
C4 C3 C2 113.62(19)
N1 C3 H3 109.5
C4 C3 H3 109.5
C2 C3 H3 109.5
C3 C4 C5 113.61(18)
C3 C4 H4A 108.8
C5 C4 H4A 108.8
C3 C4 H4B 108.8
C5 C4 H4B 108.8
H4A C4 H4B 107.7
C10 C5 C6 117.6(2)
C10 C5 C4 119.9(2)
C6 C5 C4 122.5(2)
C7 C6 C5 121.3(3)
C7 C6 H6 119.3
C5 C6 H6 119.3
C8 C7 C6 119.6(3)
C8 C7 H7 120.2
C6 C7 H7 120.2
C7 C8 C9 120.9(3)
C7 C8 H8 119.6
C9 C8 H8 119.6
C8 C9 C10 119.3(3)
C8 C9 H9 120.4
C10 C9 H9 120.4
C5 C10 C9 121.2(3)
C5 C10 H10 119.4
C9 C10 H10 119.4
O3 C11 N1 117.30(18)
O3 C11 C12 123.33(18)
N1 C11 C12 119.22(16)
C11 C12 C21 112.40(16)
C11 C12 C13 108.80(16)
C21 C12 C13 113.29(15)
C11 C12 H12 107.4
C21 C12 H12 107.4
C13 C12 H12 107.4
N2 C13 C14 113.09(15)
N2 C13 C12 111.11(15)
C14 C13 C12 111.65(15)
N2 C13 H13 106.9
C14 C13 H13 106.9
C12 C13 H13 106.9
C19 C14 C15 117.14(19)
C19 C14 C13 119.87(17)
C15 C14 C13 122.97(17)
C16 C15 C14 121.23(19)
C16 C15 H15 119.4
C14 C15 H15 119.4
C15 C16 C17 120.71(19)
C15 C16 H16 119.6
C17 C16 H16 119.6
O4 C17 C18 125.37(18)
O4 C17 C16 115.65(18)
C18 C17 C16 118.97(19)
C17 C18 C19 119.40(19)
C17 C18 H18 120.3
C19 C18 H18 120.3
C14 C19 C18 122.54(19)
C14 C19 H19 118.7
C18 C19 H19 118.7
O4 C20 H20A 109.5
O4 C20 H20B 109.5
H20A C20 H20B 109.5
O4 C20 H20C 109.5
H20A C20 H20C 109.5
H20B C20 H20C 109.5
C22 C21 C12 114.49(18)
C22 C21 H21A 108.6
C12 C21 H21A 108.6
C22 C21 H21B 108.6
C12 C21 H21B 108.6
H21A C21 H21B 107.6
C21 C22 H22A 109.5
C21 C22 H22B 109.5
H22A C22 H22B 109.5
C21 C22 H22C 109.5
H22A C22 H22C 109.5
H22B C22 H22C 109.5
O5 C23 O6 126.14(19)
O5 C23 N2 124.3(2)
O6 C23 N2 109.58(18)
O6 C24 C26 110.17(18)
O6 C24 C25 109.71(18)
C26 C24 C25 113.3(2)
O6 C24 C27 102.58(18)
C26 C24 C27 109.9(2)
C25 C24 C27 110.6(2)
C24 C25 H25A 109.5
C24 C25 H25B 109.5
H25A C25 H25B 109.5
C24 C25 H25C 109.5
H25A C25 H25C 109.5
H25B C25 H25C 109.5
C24 C26 H26A 109.5
C24 C26 H26B 109.5
H26A C26 H26B 109.5
C24 C26 H26C 109.5
H26A C26 H26C 109.5
H26B C26 H26C 109.5
C24 C27 H27A 109.5
C24 C27 H27B 109.5
H27A C27 H27B 109.5
C24 C27 H27C 109.5
H27A C27 H27C 109.5
H27B C27 H27C 109.5
C1 N1 C11 125.78(18)
C1 N1 C3 111.06(16)
C11 N1 C3 121.04(16)
C23 N2 C13 121.84(18)
C23 N2 H1X 116.0(16)
C13 N2 H1X 122.2(16)
C1 O1 C2 110.62(17)
C17 O4 C20 117.76(16)
C23 O6 C24 120.80(16)

loop_
_geom_bond_atom_site_label_1
_geom_bond_atom_site_label_2
_geom_bond_distance
C1 O2 1.197(3)
C1 O1 1.339(3)
C1 N1 1.389(3)
C2 O1 1.439(3)
C2 C3 1.517(3)
C2 H2A 0.9700
C2 H2B 0.9700
C3 N1 1.472(2)
C3 C4 1.508(3)
C3 H3 0.9800
C4 C5 1.512(3)
C4 H4A 0.9700
C4 H4B 0.9700
C5 C10 1.378(3)
C5 C6 1.382(3)
C6 C7 1.379(4)
C6 H6 0.9300
C7 C8 1.358(4)
C7 H7 0.9300
C8 C9 1.362(4)
C8 H8 0.9300
C9 C10 1.388(4)
C9 H9 0.9300
C10 H10 0.9300
C11 O3 1.219(2)
C11 N1 1.398(2)
C11 C12 1.513(3)
C12 C21 1.517(3)
C12 C13 1.551(3)
C12 H12 0.9800
C13 N2 1.451(2)
C13 C14 1.518(3)
C13 H13 0.9800
C14 C19 1.380(3)
C14 C15 1.385(3)
C15 C16 1.379(3)
C15 H15 0.9300
C16 C17 1.382(3)
C16 H16 0.9300
C17 O4 1.365(2)
C17 C18 1.382(3)
C18 C19 1.382(3)
C18 H18 0.9300
C19 H19 0.9300
C20 O4 1.415(2)
C20 H20A 0.9600
C20 H20B 0.9600
C20 H20C 0.9600
C21 C22 1.506(3)
C21 H21A 0.9700
C21 H21B 0.9700
C22 H22A 0.9600
C22 H22B 0.9600
C22 H22C 0.9600
C23 O5 1.198(2)
C23 O6 1.343(2)
C23 N2 1.356(2)
C24 O6 1.476(2)
C24 C26 1.498(3)
C24 C25 1.500(3)
C24 C27 1.511(3)
C25 H25A 0.9600
C25 H25B 0.9600
C25 H25C 0.9600
C26 H26A 0.9600
C26 H26B 0.9600
C26 H26C 0.9600
C27 H27A 0.9600
C27 H27B 0.9600
C27 H27C 0.9600
N2 H1X 0.84(2)

loop_
_geom_torsion_atom_site_label_1
_geom_torsion_atom_site_label_2
_geom_torsion_atom_site_label_3
_geom_torsion_atom_site_label_4
_geom_torsion
O1 C2 C3 N1 10.0(2)
O1 C2 C3 C4 131.83(19)
N1 C3 C4 C5 170.84(19)
C2 C3 C4 C5 56.1(3)
C3 C4 C5 C10 -142.1(2)
C3 C4 C5 C6 39.1(3)
C10 C5 C6 C7 -0.1(4)
C4 C5 C6 C7 178.7(2)
C5 C6 C7 C8 0.0(4)
C6 C7 C8 C9 0.5(5)
C7 C8 C9 C10 -0.9(5)
C6 C5 C10 C9 -0.2(4)
C4 C5 C10 C9 -179.1(3)
C8 C9 C10 C5 0.7(5)
O3 C11 C12 C21 19.9(3)
N1 C11 C12 C21 -164.62(17)
O3 C11 C12 C13 -106.4(2)
N1 C11 C12 C13 69.1(2)
C11 C12 C13 N2 72.15(19)
C21 C12 C13 N2 -53.6(2)
C11 C12 C13 C14 -160.57(15)
C21 C12 C13 C14 73.6(2)
N2 C13 C14 C19 -151.73(18)
C12 C13 C14 C19 82.1(2)
N2 C13 C14 C15 29.4(3)
C12 C13 C14 C15 -96.8(2)
C19 C14 C15 C16 0.3(3)
C13 C14 C15 C16 179.27(18)
C14 C15 C16 C17 -0.1(3)
C15 C16 C17 O4 178.43(18)
C15 C16 C17 C18 -0.3(3)
O4 C17 C18 C19 -178.2(2)
C16 C17 C18 C19 0.5(3)
C15 C14 C19 C18 -0.2(3)
C13 C14 C19 C18 -179.18(18)
C17 C18 C19 C14 -0.2(3)
C11 C12 C21 C22 70.6(2)
C13 C12 C21 C22 -165.56(18)
O2 C1 N1 C11 -10.8(4)
O1 C1 N1 C11 168.77(17)
O2 C1 N1 C3 -174.2(2)
O1 C1 N1 C3 5.3(2)
O3 C11 N1 C1 -154.2(2)
C12 C11 N1 C1 30.1(3)
O3 C11 N1 C3 7.7(3)
C12 C11 N1 C3 -167.99(16)
C4 C3 N1 C1 -131.4(2)
C2 C3 N1 C1 -9.4(2)
C4 C3 N1 C11 64.2(2)
C2 C3 N1 C11 -173.80(18)
O5 C23 N2 C13 -3.1(3)
O6 C23 N2 C13 177.43(16)
C14 C13 N2 C23 125.17(19)
C12 C13 N2 C23 -108.35(19)
O2 C1 O1 C2 -178.6(2)
N1 C1 O1 C2 1.8(2)
C3 C2 O1 C1 -7.8(2)
C18 C17 O4 C20 -11.9(3)
C16 C17 O4 C20 169.38(19)
O5 C23 O6 C24 3.8(3)
N2 C23 O6 C24 -176.74(16)
C26 C24 O6 C23 -61.2(3)
C25 C24 O6 C23 64.2(3)
C27 C24 O6 C23 -178.19(18)
